data_2239199
loop_
_publ_author_name
'\"Ozel G\"uven, \"Ozden'
'T\"urk, G\"okhan'
'Adler, Philip D. F.'
'Coles, Simon J.'
'H\"okelek, Tuncer'

_publ_section_title
;
 1-(Furan-2-yl)-2-(2<i>H</i>-indazol-2-yl)ethanone
;
_journal_coeditor_code SU2716
_journal_issue 4
_journal_name_full 'Acta Crystallographica Section E'
_journal_page_first o505
_journal_paper_doi 10.1107/S1600536814006606
_journal_volume 70
_journal_year 2014
_chemical_formula_iupac 'C13 H10 N2 O2'
_chemical_formula_moiety 'C13 H10 N2 O2'
_chemical_formula_sum 'C13 H10 N2 O2'
_chemical_formula_weight 226.23
_chemical_name_systematic
;
1-(Furan-2-yl)-2-(2<i>H</i>-indazol-2-yl)ethanone
;
_space_group_IT_number 2
_symmetry_cell_setting triclinic
_symmetry_space_group_name_Hall '-P 1'
_symmetry_space_group_name_H-M 'P -1'
_atom_sites_solution_hydrogens geom
_atom_sites_solution_primary direct
_atom_sites_solution_secondary difmap
_audit_creation_method SHELXL-97
_cell_angle_alpha 77.046(3)
_cell_angle_beta 70.780(3)
_cell_angle_gamma 88.930(4)
_cell_formula_units_Z 4
_cell_length_a 9.2899(3)
_cell_length_b 10.6863(4)
_cell_length_c 11.7826(5)
_cell_measurement_reflns_used 9141
_cell_measurement_temperature 294(2)
_cell_measurement_theta_max 28.7
_cell_measurement_theta_min 3.0
_cell_volume 1074.47(7)
_computing_cell_refinement 'CrystalClear (Rigaku, 2011)'
_computing_data_collection 'CrystalClear (Rigaku, 2011)'
_computing_data_reduction 'CrystalClear (Rigaku, 2011)'
_computing_molecular_graphics 'ORTEP-3 for Windows (Farrugia, 2012)'
_computing_publication_material 'WinGX (Farrugia, 2012) and PLATON (Spek, 2009)'
_computing_structure_refinement 'SHELXL97 (Sheldrick, 2008)'
_computing_structure_solution 'SHELXS97 (Sheldrick, 2008)'
_diffrn_ambient_temperature 294(2)
_diffrn_measured_fraction_theta_full 0.948
_diffrn_measured_fraction_theta_max 0.948
_diffrn_measurement_device_type 'Rigaku Saturn724+'
_diffrn_measurement_method '\w scans'
_diffrn_radiation_monochromator graphite
_diffrn_radiation_source 'fine-focus sealed tube'
_diffrn_radiation_type MoK\a
_diffrn_radiation_wavelength 0.71073
_diffrn_reflns_av_R_equivalents 0.0296
_diffrn_reflns_av_sigmaI/netI 0.0412
_diffrn_reflns_limit_h_max 11
_diffrn_reflns_limit_h_min -12
_diffrn_reflns_limit_k_max 14
_diffrn_reflns_limit_k_min -14
_diffrn_reflns_limit_l_max 15
_diffrn_reflns_limit_l_min -15
_diffrn_reflns_number 10517
_diffrn_reflns_theta_full 28.68
_diffrn_reflns_theta_max 28.68
_diffrn_reflns_theta_min 3.01
_diffrn_standards_decay_% 1
_exptl_absorpt_coefficient_mu 0.097
_exptl_absorpt_correction_T_max 0.990
_exptl_absorpt_correction_T_min 0.984
_exptl_absorpt_correction_type multi-scan
_exptl_absorpt_process_details '(CrystalClear; Rigaku, 2011)'
_exptl_crystal_colour colourless
_exptl_crystal_density_diffrn 1.399
_exptl_crystal_density_method 'not measured'
_exptl_crystal_description block
_exptl_crystal_F_000 472
_exptl_crystal_size_max 0.17
_exptl_crystal_size_mid 0.15
_exptl_crystal_size_min 0.10
_refine_diff_density_max 0.347
_refine_diff_density_min -0.329
_refine_ls_extinction_method none
_refine_ls_goodness_of_fit_ref 1.139
_refine_ls_hydrogen_treatment constr
_refine_ls_matrix_type full
_refine_ls_number_parameters 307
_refine_ls_number_reflns 5256
_refine_ls_number_restraints 0
_refine_ls_restrained_S_all 1.139
_refine_ls_R_factor_all 0.0552
_refine_ls_R_factor_gt 0.0441
_refine_ls_shift/su_max 0.000
_refine_ls_shift/su_mean 0.000
_refine_ls_structure_factor_coef Fsqd
_refine_ls_weighting_details 'calc w=1/[\s^2^(Fo^2^)+(0.0629P)^2^+0.1259P] where P=(Fo^2^+2Fc^2^)/3'
_refine_ls_weighting_scheme calc
_refine_ls_wR_factor_gt 0.1195
_refine_ls_wR_factor_ref 0.1270
_reflns_number_gt 4130
_reflns_number_total 5256
_reflns_threshold_expression I>2\s(I)
_cod_data_source_file su2716sup1.cif
_cod_data_source_block I
_cod_database_code 2239199
_cod_database_fobs_code 2239199

loop_
_symmetry_equiv_pos_as_xyz
'x, y, z'
'-x, -y, -z'

loop_
_atom_site_type_symbol
_atom_site_label
_atom_site_fract_x
_atom_site_fract_y
_atom_site_fract_z
_atom_site_U_iso_or_equiv
_atom_site_adp_type
_atom_site_calc_flag
_atom_site_refinement_flags
_atom_site_occupancy
_atom_site_symmetry_multiplicity
O O1 0.34655(12) 0.40513(9) 0.72286(9) 0.0301(2) Uani d . 1 1
O O2 0.12038(12) 0.66910(9) 0.67289(10) 0.0306(2) Uani d . 1 1
N N1 0.13004(13) 0.35998(10) 0.95859(10) 0.0222(2) Uani d . 1 1
N N2 0.22341(13) 0.35403(11) 1.02685(10) 0.0240(3) Uani d . 1 1
C C1 0.24816(16) 0.48234(12) 0.74176(12) 0.0227(3) Uani d . 1 1
C C2 0.23765(16) 0.58932(12) 0.64362(13) 0.0238(3) Uani d . 1 1
C C3 0.32561(18) 0.63034(14) 0.52231(13) 0.0295(3) Uani d . 1 1
H H3 0.4122 0.5936 0.4795 0.035 Uiso calc R 1 1
C C4 0.2570(2) 0.74121(15) 0.47503(14) 0.0356(4) Uani d . 1 1
H H4 0.2902 0.7910 0.3945 0.043 Uiso calc R 1 1
C C5 0.13524(19) 0.76044(14) 0.56853(15) 0.0358(4) Uani d . 1 1
H H5 0.0703 0.8270 0.5625 0.043 Uiso calc R 1 1
C C6 0.13153(16) 0.47746(12) 0.86879(12) 0.0236(3) Uani d . 1 1
H H6A 0.1536 0.5500 0.8986 0.028 Uiso calc R 1 1
H H6B 0.0307 0.4862 0.8613 0.028 Uiso calc R 1 1
C C7 0.03917(15) 0.25281(12) 0.98598(12) 0.0228(3) Uani d . 1 1
H H7 -0.0318 0.2389 0.9492 0.027 Uiso calc R 1 1
C C8 0.07307(15) 0.16724(12) 1.08045(12) 0.0220(3) Uani d . 1 1
C C9 0.02026(16) 0.04070(13) 1.15061(13) 0.0267(3) Uani d . 1 1
H H9 -0.0550 -0.0043 1.1372 0.032 Uiso calc R 1 1
C C10 0.08333(17) -0.01324(13) 1.23873(14) 0.0297(3) Uani d . 1 1
H H10 0.0501 -0.0961 1.2859 0.036 Uiso calc R 1 1
C C11 0.19855(18) 0.05475(14) 1.25960(14) 0.0302(3) Uani d . 1 1
H H11 0.2388 0.0151 1.3203 0.036 Uiso calc R 1 1
C C12 0.25205(17) 0.17660(13) 1.19336(13) 0.0263(3) Uani d . 1 1
H H12 0.3278 0.2199 1.2079 0.032 Uiso calc R 1 1
C C13 0.18851(15) 0.23470(12) 1.10204(12) 0.0221(3) Uani d . 1 1
O O1' 0.12771(11) 0.65903(9) 0.22019(9) 0.0277(2) Uani d . 1 1
O O2' 0.12290(11) 0.46552(9) 0.41588(8) 0.0256(2) Uani d . 1 1
N N1' 0.36805(13) 0.72809(11) 0.00180(10) 0.0221(2) Uani d . 1 1
N N2' 0.36774(13) 0.71328(10) -0.10991(10) 0.0215(2) Uani d . 1 1
C C1' 0.23839(15) 0.59371(12) 0.21100(12) 0.0212(3) Uani d . 1 1
C C2' 0.24799(15) 0.48921(12) 0.31045(11) 0.0210(3) Uani d . 1 1
C C3' 0.35788(16) 0.40672(12) 0.32360(12) 0.0238(3) Uani d . 1 1
H H3' 0.4531 0.4032 0.2654 0.029 Uiso calc R 1 1
C C4' 0.29694(18) 0.32704(13) 0.44471(13) 0.0281(3) Uani d . 1 1
H H4' 0.3444 0.2603 0.4814 0.034 Uiso calc R 1 1
C C5' 0.15650(17) 0.36727(13) 0.49609(13) 0.0270(3) Uani d . 1 1
H H5' 0.0917 0.3321 0.5759 0.032 Uiso calc R 1 1
C C6' 0.37597(16) 0.61447(13) 0.09316(12) 0.0252(3) Uani d . 1 1
H H6C 0.4680 0.6225 0.1133 0.030 Uiso calc R 1 1
H H6D 0.3827 0.5397 0.0582 0.030 Uiso calc R 1 1
C C7' 0.36543(16) 0.85057(13) 0.01246(12) 0.0238(3) Uani d . 1 1
H H7' 0.3641 0.8792 0.0817 0.029 Uiso calc R 1 1
C C8' 0.36502(15) 0.92660(12) -0.10033(12) 0.0214(3) Uani d . 1 1
C C9' 0.36551(15) 1.05980(13) -0.15096(12) 0.0242(3) Uani d . 1 1
H H9' 0.3624 1.1197 -0.1039 0.029 Uiso calc R 1 1
C C10' 0.37064(16) 1.09798(13) -0.27098(13) 0.0264(3) Uani d . 1 1
H H10' 0.3718 1.1852 -0.3060 0.032 Uiso calc R 1 1
C C11' 0.37424(17) 1.00751(13) -0.34351(12) 0.0267(3) Uani d . 1 1
H H11' 0.3779 1.0372 -0.4249 0.032 Uiso calc R 1 1
C C12' 0.37248(16) 0.87798(12) -0.29719(12) 0.0236(3) Uani d . 1 1
H H12' 0.3747 0.8196 -0.3455 0.028 Uiso calc R 1 1
C C13' 0.36711(15) 0.83599(12) -0.17304(12) 0.0201(3) Uani d . 1 1

loop_
_atom_site_aniso_label
_atom_site_aniso_U_11
_atom_site_aniso_U_22
_atom_site_aniso_U_33
_atom_site_aniso_U_12
_atom_site_aniso_U_13
_atom_site_aniso_U_23
O1 0.0299(6) 0.0234(5) 0.0321(6) 0.0032(4) -0.0042(4) -0.0062(4)
O2 0.0290(6) 0.0273(5) 0.0327(6) 0.0029(4) -0.0084(4) -0.0044(4)
N1 0.0198(6) 0.0240(5) 0.0223(6) -0.0006(4) -0.0066(4) -0.0047(4)
N2 0.0224(6) 0.0257(6) 0.0248(6) -0.0011(5) -0.0091(5) -0.0057(5)
C1 0.0226(7) 0.0200(6) 0.0248(7) -0.0029(5) -0.0065(5) -0.0056(5)
C2 0.0238(7) 0.0217(6) 0.0266(7) 0.0010(5) -0.0080(6) -0.0076(5)
C3 0.0294(8) 0.0318(7) 0.0267(7) -0.0066(6) -0.0045(6) -0.0118(6)
C4 0.0491(10) 0.0320(8) 0.0268(8) -0.0105(7) -0.0180(7) 0.0002(6)
C5 0.0393(9) 0.0277(7) 0.0426(9) 0.0008(6) -0.0216(8) -0.0003(6)
C6 0.0228(7) 0.0220(6) 0.0238(7) 0.0001(5) -0.0059(5) -0.0038(5)
C7 0.0186(6) 0.0255(7) 0.0242(7) -0.0013(5) -0.0061(5) -0.0068(5)
C8 0.0184(6) 0.0239(6) 0.0225(6) -0.0008(5) -0.0044(5) -0.0065(5)
C9 0.0232(7) 0.0247(7) 0.0297(7) -0.0031(5) -0.0055(6) -0.0058(5)
C10 0.0306(8) 0.0229(7) 0.0304(7) -0.0006(6) -0.0066(6) -0.0011(5)
C11 0.0320(8) 0.0302(7) 0.0293(8) 0.0051(6) -0.0128(6) -0.0049(6)
C12 0.0246(7) 0.0281(7) 0.0283(7) 0.0006(5) -0.0113(6) -0.0069(6)
C13 0.0207(6) 0.0219(6) 0.0220(6) -0.0002(5) -0.0049(5) -0.0049(5)
O1' 0.0231(5) 0.0331(5) 0.0226(5) 0.0041(4) -0.0050(4) -0.0017(4)
O2' 0.0238(5) 0.0299(5) 0.0177(5) -0.0005(4) -0.0031(4) -0.0005(4)
N1' 0.0214(6) 0.0248(6) 0.0168(5) -0.0008(4) -0.0037(4) -0.0021(4)
N2' 0.0216(6) 0.0241(5) 0.0169(5) -0.0010(4) -0.0044(4) -0.0040(4)
C1' 0.0207(7) 0.0247(6) 0.0190(6) -0.0004(5) -0.0072(5) -0.0053(5)
C2' 0.0213(6) 0.0244(6) 0.0157(6) -0.0019(5) -0.0044(5) -0.0039(5)
C3' 0.0264(7) 0.0249(6) 0.0201(6) 0.0009(5) -0.0075(5) -0.0057(5)
C4' 0.0378(8) 0.0242(7) 0.0237(7) 0.0020(6) -0.0138(6) -0.0025(5)
C5' 0.0319(8) 0.0259(7) 0.0200(6) -0.0035(6) -0.0083(6) 0.0008(5)
C6' 0.0225(7) 0.0276(7) 0.0204(6) 0.0028(5) -0.0041(5) -0.0004(5)
C7' 0.0232(7) 0.0282(7) 0.0201(6) -0.0022(5) -0.0058(5) -0.0075(5)
C8' 0.0187(6) 0.0238(6) 0.0206(6) -0.0016(5) -0.0040(5) -0.0064(5)
C9' 0.0219(7) 0.0242(6) 0.0255(7) -0.0017(5) -0.0038(5) -0.0099(5)
C10' 0.0260(7) 0.0209(6) 0.0271(7) -0.0010(5) -0.0040(6) -0.0025(5)
C11' 0.0303(7) 0.0265(7) 0.0199(7) 0.0007(6) -0.0061(6) -0.0018(5)
C12' 0.0272(7) 0.0236(6) 0.0200(6) -0.0008(5) -0.0069(5) -0.0060(5)
C13' 0.0180(6) 0.0210(6) 0.0198(6) -0.0012(5) -0.0045(5) -0.0045(5)

loop_
_atom_type_symbol
_atom_type_description
_atom_type_scat_dispersion_real
_atom_type_scat_dispersion_imag
_atom_type_scat_source
C C 0.0030 0.0020 'International Tables Vol C Tables 4.2.6.8 and 6.1.1.4'
H H 0.0000 0.0000 'International Tables Vol C Tables 4.2.6.8 and 6.1.1.4'
N N 0.0060 0.0030 'International Tables Vol C Tables 4.2.6.8 and 6.1.1.4'
O O 0.0110 0.0060 'International Tables Vol C Tables 4.2.6.8 and 6.1.1.4'

loop_
_geom_angle_atom_site_label_1
_geom_angle_atom_site_label_2
_geom_angle_atom_site_label_3
_geom_angle
C5 O2 C2 106.78(12)
N2 N1 C6 119.17(10)
C7 N1 N2 114.56(11)
C7 N1 C6 126.24(11)
C13 N2 N1 103.11(10)
O1 C1 C2 121.81(13)
O1 C1 C6 122.96(12)
C2 C1 C6 115.20(12)
O2 C2 C1 117.61(12)
C3 C2 O2 109.94(12)
C3 C2 C1 132.44(14)
C2 C3 C4 105.59(14)
C2 C3 H3 127.2
C4 C3 H3 127.2
C3 C4 H4 126.4
C5 C4 C3 107.20(13)
C5 C4 H4 126.4
O2 C5 H5 124.8
C4 C5 O2 110.48(14)
C4 C5 H5 124.8
N1 C6 C1 113.33(11)
N1 C6 H6A 108.9
N1 C6 H6B 108.9
C1 C6 H6A 108.9
C1 C6 H6B 108.9
H6A C6 H6B 107.7
N1 C7 C8 106.09(11)
N1 C7 H7 127.0
C8 C7 H7 127.0
C7 C8 C9 135.26(13)
C7 C8 C13 104.46(11)
C9 C8 C13 120.28(12)
C8 C9 H9 121.0
C10 C9 C8 118.01(13)
C10 C9 H9 121.0
C9 C10 C11 121.33(13)
C9 C10 H10 119.3
C11 C10 H10 119.3
C10 C11 H11 119.0
C12 C11 C10 122.04(13)
C12 C11 H11 119.0
C11 C12 C13 117.78(13)
C11 C12 H12 121.1
C13 C12 H12 121.1
N2 C13 C8 111.78(12)
N2 C13 C12 127.66(12)
C12 C13 C8 120.56(12)
C5' O2' C2' 106.24(11)
N2' N1' C6' 118.38(11)
C7' N1' N2' 114.33(11)
C7' N1' C6' 127.26(11)
C13' N2' N1' 102.97(10)
O1' C1' C2' 122.77(12)
O1' C1' C6' 122.35(11)
C2' C1' C6' 114.88(12)
O2' C2' C1' 115.92(12)
C3' C2' O2' 110.48(11)
C3' C2' C1' 133.60(12)
C2' C3' C4' 105.77(13)
C2' C3' H3' 127.1
C4' C3' H3' 127.1
O2' C5' H5' 124.5
C4' C5' O2' 110.93(12)
C4' C5' H5' 124.5
C3' C4' H4' 126.7
C5' C4' C3' 106.58(13)
C5' C4' H4' 126.7
N1' C6' C1' 112.61(11)
N1' C6' H6C 109.1
N1' C6' H6D 109.1
C1' C6' H6C 109.1
C1' C6' H6D 109.1
H6C C6' H6D 107.8
N1' C7' C8' 106.76(11)
N1' C7' H7' 126.6
C8' C7' H7' 126.6
C7' C8' C9' 135.85(12)
C7' C8' C13' 103.89(11)
C9' C8' C13' 120.25(12)
C8' C9' H9' 121.0
C10' C9' C8' 118.06(12)
C10' C9' H9' 121.0
C9' C10' C11' 121.52(12)
C9' C10' H10' 119.2
C11' C10' H10' 119.2
C10' C11' H11' 119.0
C12' C11' C10' 121.97(12)
C12' C11' H11' 119.0
C11' C12' C13' 117.58(12)
C11' C12' H12' 121.2
C13' C12' H12' 121.2
N2' C13' C8' 112.04(11)
N2' C13' C12' 127.32(12)
C12' C13' C8' 120.61(11)

loop_
_geom_bond_atom_site_label_1
_geom_bond_atom_site_label_2
_geom_bond_distance
O1 C1 1.2190(17)
O2 C2 1.3720(17)
O2 C5 1.3562(18)
N1 N2 1.3556(15)
N1 C6 1.4462(16)
N1 C7 1.3488(16)
N2 C13 1.3550(16)
C1 C2 1.4598(18)
C1 C6 1.5219(19)
C2 C3 1.366(2)
C3 C4 1.425(2)
C3 H3 0.9300
C4 C5 1.344(2)
C4 H4 0.9300
C5 H5 0.9300
C6 H6A 0.9700
C6 H6B 0.9700
C7 H7 0.9300
C8 C7 1.3922(19)
C8 C9 1.4174(18)
C9 H9 0.9300
C10 C9 1.369(2)
C10 C11 1.420(2)
C10 H10 0.9300
C11 H11 0.9300
C12 C11 1.3655(19)
C12 H12 0.9300
C13 C8 1.4231(18)
C13 C12 1.4130(19)
O1' C1' 1.2207(16)
O2' C2' 1.3701(16)
O2' C5' 1.3528(16)
N1' C6' 1.4496(16)
N1' C7' 1.3417(17)
N2' N1' 1.3614(15)
N2' C13' 1.3559(16)
C1' C6' 1.5214(18)
C2' C1' 1.4514(18)
C2' C3' 1.3610(19)
C3' C4' 1.4223(19)
C3' H3' 0.9300
C4' H4' 0.9300
C5' C4' 1.353(2)
C5' H5' 0.9300
C6' H6C 0.9700
C6' H6D 0.9700
C7' H7' 0.9300
C8' C7' 1.3948(18)
C9' C8' 1.4141(18)
C9' C10' 1.3660(19)
C9' H9' 0.9300
C10' C11' 1.4202(19)
C10' H10' 0.9300
C11' H11' 0.9300
C12' C11' 1.3675(18)
C12' C13' 1.4150(18)
C12' H12' 0.9300
C13' C8' 1.4255(18)

loop_
_geom_hbond_atom_site_label_D
_geom_hbond_atom_site_label_H
_geom_hbond_atom_site_label_A
_geom_hbond_site_symmetry_A
_geom_hbond_distance_DH
_geom_hbond_distance_HA
_geom_hbond_distance_DA
_geom_hbond_angle_DHA
_geom_hbond_publ_flag
C3' H3' N2' 2_665 0.93 2.57 3.4031(18) 149 yes
C7 H7 O1' 2_566 0.93 2.48 3.2544(17) 141 yes
C10' H10' O1 1_564 0.93 2.44 3.2719(17) 148 yes
C7 H7 Cg5 1_655 0.93 2.97 3.6000(16) 126 yes
C9 H9 Cg6 1_655 0.93 2.81 3.4312(17) 125 yes
C9' H9' Cg2 2_675 0.93 2.94 3.6743(15) 137 yes
C12' H12' Cg1 2_665 0.93 2.63 3.4480(16) 147 yes

loop_
_geom_torsion_atom_site_label_1
_geom_torsion_atom_site_label_2
_geom_torsion_atom_site_label_3
_geom_torsion_atom_site_label_4
_geom_torsion
C5 O2 C2 C1 179.45(12)
C5 O2 C2 C3 0.22(15)
C2 O2 C5 C4 0.01(16)
C6 N1 N2 C13 177.98(11)
C7 N1 N2 C13 0.09(15)
N2 N1 C6 C1 89.29(14)
C7 N1 C6 C1 -93.08(15)
N2 N1 C7 C8 0.11(16)
C6 N1 C7 C8 -177.61(12)
N1 N2 C13 C8 -0.25(15)
N1 N2 C13 C12 -179.97(14)
O1 C1 C2 O2 178.16(12)
O1 C1 C2 C3 -2.8(2)
C6 C1 C2 O2 -3.81(17)
C6 C1 C2 C3 175.21(14)
O1 C1 C6 N1 -11.17(18)
C2 C1 C6 N1 170.83(11)
O2 C2 C3 C4 -0.35(15)
C1 C2 C3 C4 -179.43(14)
C2 C3 C4 C5 0.35(16)
C3 C4 C5 O2 -0.22(17)
C9 C8 C7 N1 179.74(15)
C13 C8 C7 N1 -0.25(15)
C7 C8 C9 C10 -179.87(16)
C13 C8 C9 C10 0.1(2)
C11 C10 C9 C8 -0.2(2)
C9 C10 C11 C12 0.0(2)
C13 C12 C11 C10 0.2(2)
N2 C13 C8 C7 0.32(16)
N2 C13 C8 C9 -179.67(12)
C12 C13 C8 C7 -179.94(13)
C12 C13 C8 C9 0.1(2)
N2 C13 C12 C11 179.48(14)
C8 C13 C12 C11 -0.2(2)
C5' O2' C2' C1' -179.04(11)
C5' O2' C2' C3' 0.50(14)
C2' O2' C5' C4' -0.84(15)
N2' N1' C6' C1' -119.87(13)
C7' N1' C6' C1' 62.35(18)
N2' N1' C7' C8' -0.71(16)
C6' N1' C7' C8' 177.15(12)
C13' N2' N1' C6' -177.16(11)
C13' N2' N1' C7' 0.91(15)
N1' N2' C13' C8' -0.76(14)
N1' N2' C13' C12' 177.36(13)
O1' C1' C6' N1' 7.19(18)
C2' C1' C6' N1' -173.78(11)
O2' C2' C1' O1' 1.42(19)
O2' C2' C1' C6' -177.60(11)
C3' C2' C1' O1' -177.99(14)
C3' C2' C1' C6' 3.0(2)
O2' C2' C3' C4' 0.00(15)
C1' C2' C3' C4' 179.43(14)
C2' C3' C4' C5' -0.50(15)
O2' C5' C4' C3' 0.85(16)
C9' C8' C7' N1' -178.62(15)
C13' C8' C7' N1' 0.19(15)
C10' C9' C8' C7' 177.57(15)
C10' C9' C8' C13' -1.1(2)
C8' C9' C10' C11' 0.5(2)
C9' C10' C11' C12' 0.1(2)
C13' C12' C11' C10' -0.1(2)
C11' C12' C13' N2' -178.52(13)
C11' C12' C13' C8' -0.5(2)
N2' C13' C8' C7' 0.38(15)
N2' C13' C8' C9' 179.41(12)
C12' C13' C8' C7' -177.89(12)
C12' C13' C8' C9' 1.2(2)
